data_7056144
loop_
_publ_author_name
'Pandiri, Hanumanprasad'
'Soni, Vineeta'
'Gonnade, Rajesh G.'
'Punji, Benudhar'

_publ_section_title
;
 Development of (quinolinyl)amido-based pincer palladium complexes: a
 robust and phosphine-free catalyst system for C--H arylation of
 benzothiazoles
;
_journal_issue 9
_journal_name_full 'New J. Chem.'
_journal_page_first 3543
_journal_paper_doi 10.1039/C7NJ00452D
_journal_volume 41
_journal_year 2017
_chemical_formula_sum 'C17 H23 N3 O4 Pd'
_chemical_formula_weight 439.78
_chemical_name_systematic
;
 ?
;
_space_group_crystal_system monoclinic
_space_group_IT_number 14
_space_group_name_Hall '-P 2ybc'
_space_group_name_H-M_alt 'P 1 21/c 1'
_symmetry_space_group_name_Hall '-P 2ybc'
_symmetry_space_group_name_H-M 'P 1 21/c 1'
_atom_sites_solution_hydrogens mixed
_audit_creation_method SHELXL-2013
_audit_update_record
;
2016-06-22 deposited with the CCDC.
2017-03-28 downloaded from the CCDC.
;
_cell_angle_alpha 90
_cell_angle_beta 103.107(2)
_cell_angle_gamma 90
_cell_formula_units_Z 4
_cell_length_a 10.8321(4)
_cell_length_b 23.7645(8)
_cell_length_c 6.9558(2)
_cell_measurement_reflns_used 4806
_cell_measurement_temperature 200(2)
_cell_measurement_theta_max 30.56
_cell_measurement_theta_min 2.58
_cell_volume 1743.91(10)
_computing_cell_refinement 'Bruker SAINT'
_computing_data_collection 'Bruker APEX2'
_computing_data_reduction 'Bruker SAINT'
_computing_molecular_graphics 'Bruker SHELXTL'
_computing_publication_material 'Bruker SHELXTL'
_computing_structure_refinement 'SHELXL-2013 (Sheldrick, 2013)'
_computing_structure_solution 'SHELXS-97 (Sheldrick, 2008)'
_diffrn_ambient_temperature 200(2)
_diffrn_measured_fraction_theta_full 0.965
_diffrn_measured_fraction_theta_max 0.992
_diffrn_measurement_device_type 'Bruker APEX-II CCD'
_diffrn_measurement_method '\f and \w scans'
_diffrn_radiation_monochromator graphite
_diffrn_radiation_source 'sealed tube'
_diffrn_radiation_type MoK\a
_diffrn_radiation_wavelength 0.71073
_diffrn_reflns_av_R_equivalents 0.0411
_diffrn_reflns_av_unetI/netI 0.0390
_diffrn_reflns_Laue_measured_fraction_full 0.965
_diffrn_reflns_Laue_measured_fraction_max 0.992
_diffrn_reflns_limit_h_max 12
_diffrn_reflns_limit_h_min -12
_diffrn_reflns_limit_k_max 25
_diffrn_reflns_limit_k_min -28
_diffrn_reflns_limit_l_max 8
_diffrn_reflns_limit_l_min -8
_diffrn_reflns_number 13765
_diffrn_reflns_point_group_measured_fraction_full 0.965
_diffrn_reflns_point_group_measured_fraction_max 0.992
_diffrn_reflns_theta_full 25.242
_diffrn_reflns_theta_max 24.996
_diffrn_reflns_theta_min 1.714
_exptl_absorpt_coefficient_mu 1.091
_exptl_absorpt_correction_T_max 0.8033
_exptl_absorpt_correction_T_min 0.6342
_exptl_absorpt_correction_type multi-scan
_exptl_absorpt_process_details 'Bruker SADABS'
_exptl_crystal_colour yellow
_exptl_crystal_density_diffrn 1.675
_exptl_crystal_description block
_exptl_crystal_F_000 896
_exptl_crystal_recrystallization_method 'Re-crystallisation from solvent'
_exptl_crystal_size_max 0.460
_exptl_crystal_size_mid 0.310
_exptl_crystal_size_min 0.210
_refine_diff_density_max 0.742
_refine_diff_density_min -1.823
_refine_diff_density_rms 0.123
_refine_ls_extinction_method none
_refine_ls_goodness_of_fit_ref 1.300
_refine_ls_hydrogen_treatment mixed
_refine_ls_matrix_type full
_refine_ls_number_parameters 237
_refine_ls_number_reflns 3049
_refine_ls_number_restraints 0
_refine_ls_restrained_S_all 1.300
_refine_ls_R_factor_all 0.0742
_refine_ls_R_factor_gt 0.0621
_refine_ls_shift/su_max 0.000
_refine_ls_shift/su_mean 0.000
_refine_ls_structure_factor_coef Fsqd
_refine_ls_weighting_details 'w=1/[\s^2^(Fo^2^)+(0.0002P)^2^+12.3600P] where P=(Fo^2^+2Fc^2^)/3'
_refine_ls_weighting_scheme calc
_refine_ls_wR_factor_gt 0.1062
_refine_ls_wR_factor_ref 0.1099
_reflns_Friedel_coverage 0.000
_reflns_number_gt 2597
_reflns_number_total 3049
_reflns_threshold_expression 'I > 2\s(I)'
_cod_data_source_file c7nj00452d2.cif
_cod_data_source_block ABC
_cod_database_code 7056144
_shelx_space_group_comment
;
The symmetry employed for this shelxl refinement is uniquely defined
by the following loop, which should always be used as a source of
symmetry information in preference to the above space-group names.
They are only intended as comments.
;
_shelx_estimated_absorpt_t_min 0.634
_shelx_estimated_absorpt_t_max 0.803
_shelxl_version_number 2013-3
_solvent_exptl_crystal_recrystallization_method toluene-diethylether

loop_
_space_group_symop_operation_xyz
'x, y, z'
'-x, y+1/2, -z+1/2'
'-x, -y, -z'
'x, -y-1/2, z-1/2'

loop_
_atom_site_label
_atom_site_type_symbol
_atom_site_fract_x
_atom_site_fract_y
_atom_site_fract_z
_atom_site_U_iso_or_equiv
_atom_site_adp_type
_atom_site_occupancy
_atom_site_site_symmetry_order
_atom_site_calc_flag
_atom_site_refinement_flags_posn
_atom_site_refinement_flags_adp
Pd1 Pd 0.74702(5) 0.13286(2) 0.24319(8) 0.01716(15) Uani 1 1 d . .
O1 O 0.9587(4) 0.27484(19) 0.3011(7) 0.0253(11) Uani 1 1 d . .
O2 O 0.6921(4) 0.04991(18) 0.2173(7) 0.0224(11) Uani 1 1 d . .
O3 O 0.7082(5) 0.0411(2) 0.5405(8) 0.0355(13) Uani 1 1 d . .
N1 N 0.7903(5) 0.2120(2) 0.2534(8) 0.0180(12) Uani 1 1 d . .
N2 N 0.5687(5) 0.1627(2) 0.1927(8) 0.0174(12) Uani 1 1 d . .
N3 N 0.9416(5) 0.1214(2) 0.3098(7) 0.0167(12) Uani 1 1 d . .
C1 C 0.6860(6) 0.2489(3) 0.2287(9) 0.0174(14) Uani 1 1 d . .
C2 C 0.6870(7) 0.3066(3) 0.2262(10) 0.0225(15) Uani 1 1 d . .
H2 H 0.7652 0.3263 0.2468 0.027 Uiso 1 1 calc R U
C3 C 0.5723(7) 0.3367(3) 0.1934(10) 0.0266(16) Uani 1 1 d . .
H3 H 0.5749 0.3766 0.1927 0.032 Uiso 1 1 calc R U
C4 C 0.4583(7) 0.3107(3) 0.1627(11) 0.0289(17) Uani 1 1 d . .
H4 H 0.3826 0.3322 0.1412 0.035 Uiso 1 1 calc R U
C5 C 0.4528(6) 0.2510(3) 0.1628(10) 0.0234(16) Uani 1 1 d . .
C6 C 0.3399(7) 0.2196(3) 0.1268(11) 0.0293(17) Uani 1 1 d . .
H6 H 0.2606 0.2386 0.1019 0.035 Uiso 1 1 calc R U
C7 C 0.3428(6) 0.1621(3) 0.1271(10) 0.0278(17) Uani 1 1 d . .
H7 H 0.2665 0.1409 0.1058 0.033 Uiso 1 1 calc R U
C8 C 0.4609(6) 0.1349(3) 0.1595(10) 0.0242(15) Uani 1 1 d . .
H8 H 0.4630 0.0950 0.1573 0.029 Uiso 1 1 calc R U
C9 C 0.5665(6) 0.2206(3) 0.1940(9) 0.0198(15) Uani 1 1 d . .
C10 C 0.9122(6) 0.2273(3) 0.2800(10) 0.0212(16) Uani 1 1 d . .
C11 C 0.9977(6) 0.1772(3) 0.2726(10) 0.0211(15) Uani 1 1 d . .
H11A H 1.0184 0.1761 0.1412 0.025 Uiso 1 1 calc R U
H11B H 1.0780 0.1826 0.3722 0.025 Uiso 1 1 calc R U
C12 C 0.9830(7) 0.0750(3) 0.1955(10) 0.0242(16) Uani 1 1 d . .
H12A H 0.9563 0.0386 0.2421 0.029 Uiso 1 1 calc R U
H12B H 1.0767 0.0750 0.2207 0.029 Uiso 1 1 calc R U
C13 C 0.9288(8) 0.0802(3) -0.0233(10) 0.0325(18) Uani 1 1 d . .
H13A H 0.8362 0.0781 -0.0499 0.049 Uiso 1 1 calc R U
H13B H 0.9611 0.0496 -0.0924 0.049 Uiso 1 1 calc R U
H13C H 0.9541 0.1165 -0.0700 0.049 Uiso 1 1 calc R U
C14 C 0.9772(6) 0.1093(3) 0.5278(9) 0.0225(15) Uani 1 1 d . .
H14A H 0.9246 0.0777 0.5563 0.027 Uiso 1 1 calc R U
H14B H 0.9565 0.1427 0.5994 0.027 Uiso 1 1 calc R U
C15 C 1.1169(7) 0.0945(4) 0.6082(12) 0.042(2) Uani 1 1 d . .
H15A H 1.1368 0.0595 0.5476 0.063 Uiso 1 1 calc R U
H15B H 1.1332 0.0898 0.7517 0.063 Uiso 1 1 calc R U
H15C H 1.1702 0.1249 0.5768 0.063 Uiso 1 1 calc R U
C16 C 0.6729(6) 0.0239(3) 0.3706(11) 0.0250(16) Uani 1 1 d . .
C17 C 0.5992(7) -0.0301(3) 0.3259(12) 0.0315(18) Uani 1 1 d . .
H17A H 0.6136 -0.0534 0.4450 0.047 Uiso 1 1 calc R U
H17B H 0.6274 -0.0504 0.2210 0.047 Uiso 1 1 calc R U
H17C H 0.5086 -0.0215 0.2827 0.047 Uiso 1 1 calc R U
O4 O 0.2848(6) 0.4751(3) 0.6140(11) 0.0399(15) Uani 1 1 d . .
H4A H 0.263(9) 0.497(4) 0.692(14) 0.06(4) Uiso 1 1 d . .
H4B H 0.289(8) 0.494(4) 0.512(14) 0.05(3) Uiso 1 1 d . .

loop_
_atom_site_aniso_label
_atom_site_aniso_U_11
_atom_site_aniso_U_22
_atom_site_aniso_U_33
_atom_site_aniso_U_23
_atom_site_aniso_U_13
_atom_site_aniso_U_12
Pd1 0.0197(3) 0.0126(2) 0.0198(3) 0.0003(2) 0.00558(18) 0.0001(2)
O1 0.029(3) 0.013(3) 0.037(3) 0.000(2) 0.015(2) -0.006(2)
O2 0.029(3) 0.012(2) 0.029(3) -0.003(2) 0.012(2) -0.004(2)
O3 0.051(3) 0.029(3) 0.030(3) 0.001(2) 0.014(3) -0.011(3)
N1 0.017(3) 0.016(3) 0.025(3) -0.002(2) 0.013(2) -0.001(2)
N2 0.018(3) 0.015(3) 0.022(3) -0.002(2) 0.010(2) 0.001(2)
N3 0.023(3) 0.011(3) 0.019(3) 0.000(2) 0.010(2) 0.002(2)
C1 0.022(4) 0.015(4) 0.016(3) 0.003(3) 0.008(3) 0.003(3)
C2 0.030(4) 0.015(4) 0.025(4) -0.002(3) 0.010(3) -0.001(3)
C3 0.034(4) 0.016(4) 0.033(4) 0.000(3) 0.014(3) 0.006(3)
C4 0.030(4) 0.026(4) 0.033(4) 0.004(3) 0.011(3) 0.014(3)
C5 0.021(4) 0.028(4) 0.023(4) 0.011(3) 0.010(3) 0.005(3)
C6 0.022(4) 0.036(5) 0.031(4) 0.001(3) 0.009(3) 0.011(3)
C7 0.016(4) 0.037(5) 0.029(4) 0.002(3) 0.005(3) -0.002(3)
C8 0.022(4) 0.025(4) 0.029(4) -0.001(3) 0.013(3) -0.007(3)
C9 0.024(4) 0.021(4) 0.016(3) 0.000(3) 0.007(3) 0.003(3)
C10 0.022(4) 0.020(4) 0.022(4) 0.004(3) 0.007(3) 0.005(3)
C11 0.020(4) 0.018(4) 0.028(4) 0.010(3) 0.010(3) 0.000(3)
C12 0.027(4) 0.016(4) 0.033(4) 0.001(3) 0.014(3) 0.011(3)
C13 0.047(5) 0.025(4) 0.028(4) -0.007(3) 0.016(4) 0.002(4)
C14 0.022(4) 0.028(4) 0.018(3) 0.002(3) 0.007(3) 0.002(3)
C15 0.027(4) 0.061(6) 0.038(5) 0.014(4) 0.006(4) 0.004(4)
C16 0.020(4) 0.020(4) 0.040(5) 0.001(3) 0.017(3) 0.001(3)
C17 0.031(4) 0.020(4) 0.045(5) 0.007(3) 0.012(4) -0.003(3)
O4 0.051(4) 0.030(3) 0.042(4) 0.000(3) 0.018(3) 0.013(3)

loop_
_atom_type_symbol
_atom_type_description
_atom_type_scat_dispersion_real
_atom_type_scat_dispersion_imag
_atom_type_scat_source
C C 0.0033 0.0016 'International Tables Vol C Tables 4.2.6.8 and 6.1.1.4'
H H 0.0000 0.0000 'International Tables Vol C Tables 4.2.6.8 and 6.1.1.4'
N N 0.0061 0.0033 'International Tables Vol C Tables 4.2.6.8 and 6.1.1.4'
O O 0.0106 0.0060 'International Tables Vol C Tables 4.2.6.8 and 6.1.1.4'
Pd Pd -0.9988 1.0072 'International Tables Vol C Tables 4.2.6.8 and 6.1.1.4'

loop_
_geom_angle_atom_site_label_1
_geom_angle_atom_site_label_2
_geom_angle_atom_site_label_3
_geom_angle
N1 Pd1 N2 83.1(2)
N1 Pd1 O2 176.4(2)
N2 Pd1 O2 94.3(2)
N1 Pd1 N3 83.9(2)
N2 Pd1 N3 166.8(2)
O2 Pd1 N3 98.79(19)
C16 O2 Pd1 119.0(4)
C10 N1 C1 125.9(6)
C10 N1 Pd1 119.4(4)
C1 N1 Pd1 114.7(4)
C8 N2 C9 119.1(6)
C8 N2 Pd1 129.3(5)
C9 N2 Pd1 111.6(4)
C12 N3 C14 111.0(5)
C12 N3 C11 112.2(5)
C14 N3 C11 108.6(5)
C12 N3 Pd1 113.2(4)
C14 N3 Pd1 105.5(4)
C11 N3 Pd1 106.0(4)
C2 C1 N1 127.9(6)
C2 C1 C9 118.5(6)
N1 C1 C9 113.5(6)
C1 C2 C3 120.1(7)
C1 C2 H2 120.0
C3 C2 H2 120.0
C4 C3 C2 122.3(7)
C4 C3 H3 118.8
C2 C3 H3 118.8
C3 C4 C5 119.6(6)
C3 C4 H4 120.2
C5 C4 H4 120.2
C9 C5 C6 116.9(7)
C9 C5 C4 118.6(6)
C6 C5 C4 124.5(6)
C7 C6 C5 120.8(7)
C7 C6 H6 119.6
C5 C6 H6 119.6
C6 C7 C8 118.7(7)
C6 C7 H7 120.7
C8 C7 H7 120.7
N2 C8 C7 122.5(7)
N2 C8 H8 118.8
C7 C8 H8 118.8
N2 C9 C5 122.0(6)
N2 C9 C1 117.0(6)
C5 C9 C1 121.0(6)
O1 C10 N1 128.9(6)
O1 C10 C11 119.2(6)
N1 C10 C11 111.9(6)
N3 C11 C10 114.4(5)
N3 C11 H11A 108.7
C10 C11 H11A 108.7
N3 C11 H11B 108.7
C10 C11 H11B 108.7
H11A C11 H11B 107.6
N3 C12 C13 112.5(5)
N3 C12 H12A 109.1
C13 C12 H12A 109.1
N3 C12 H12B 109.1
C13 C12 H12B 109.1
H12A C12 H12B 107.8
C12 C13 H13A 109.5
C12 C13 H13B 109.5
H13A C13 H13B 109.5
C12 C13 H13C 109.5
H13A C13 H13C 109.5
H13B C13 H13C 109.5
N3 C14 C15 114.8(6)
N3 C14 H14A 108.6
C15 C14 H14A 108.6
N3 C14 H14B 108.6
C15 C14 H14B 108.6
H14A C14 H14B 107.6
C14 C15 H15A 109.5
C14 C15 H15B 109.5
H15A C15 H15B 109.5
C14 C15 H15C 109.5
H15A C15 H15C 109.5
H15B C15 H15C 109.5
O3 C16 O2 124.3(6)
O3 C16 C17 121.1(7)
O2 C16 C17 114.5(6)
C16 C17 H17A 109.5
C16 C17 H17B 109.5
H17A C17 H17B 109.5
C16 C17 H17C 109.5
H17A C17 H17C 109.5
H17B C17 H17C 109.5
H4A O4 H4B 108(9)

loop_
_geom_bond_atom_site_label_1
_geom_bond_atom_site_label_2
_geom_bond_distance
Pd1 N1 1.936(5)
Pd1 N2 2.012(5)
Pd1 O2 2.055(4)
Pd1 N3 2.070(5)
O1 C10 1.232(8)
O2 C16 1.289(8)
O3 C16 1.227(9)
N1 C10 1.342(8)
N1 C1 1.409(8)
N2 C8 1.315(8)
N2 C9 1.378(8)
N3 C12 1.487(8)
N3 C14 1.504(8)
N3 C11 1.506(8)
C1 C2 1.373(9)
C1 C9 1.429(9)
C2 C3 1.406(10)
C2 H2 0.9500
C3 C4 1.354(10)
C3 H3 0.9500
C4 C5 1.419(10)
C4 H4 0.9500
C5 C9 1.402(9)
C5 C6 1.406(10)
C6 C7 1.367(10)
C6 H6 0.9500
C7 C8 1.405(10)
C7 H7 0.9500
C8 H8 0.9500
C10 C11 1.516(9)
C11 H11A 0.9900
C11 H11B 0.9900
C12 C13 1.507(10)
C12 H12A 0.9900
C12 H12B 0.9900
C13 H13A 0.9800
C13 H13B 0.9800
C13 H13C 0.9800
C14 C15 1.530(9)
C14 H14A 0.9900
C14 H14B 0.9900
C15 H15A 0.9800
C15 H15B 0.9800
C15 H15C 0.9800
C16 C17 1.506(9)
C17 H17A 0.9800
C17 H17B 0.9800
C17 H17C 0.9800
O4 H4A 0.81(10)
O4 H4B 0.85(9)

loop_
_geom_torsion_atom_site_label_1
_geom_torsion_atom_site_label_2
_geom_torsion_atom_site_label_3
_geom_torsion_atom_site_label_4
_geom_torsion
C10 N1 C1 C2 0.2(11)
Pd1 N1 C1 C2 -179.0(6)
C10 N1 C1 C9 177.2(6)
Pd1 N1 C1 C9 -2.0(7)
N1 C1 C2 C3 178.0(6)
C9 C1 C2 C3 1.0(10)
C1 C2 C3 C4 -0.2(11)
C2 C3 C4 C5 -0.1(11)
C3 C4 C5 C9 -0.3(11)
C3 C4 C5 C6 -178.0(7)
C9 C5 C6 C7 1.4(11)
C4 C5 C6 C7 179.1(7)
C5 C6 C7 C8 -1.5(11)
C9 N2 C8 C7 -0.7(10)
Pd1 N2 C8 C7 179.8(5)
C6 C7 C8 N2 1.1(11)
C8 N2 C9 C5 0.6(10)
Pd1 N2 C9 C5 -179.8(5)
C8 N2 C9 C1 -179.4(6)
Pd1 N2 C9 C1 0.2(7)
C6 C5 C9 N2 -1.0(10)
C4 C5 C9 N2 -178.8(6)
C6 C5 C9 C1 179.0(6)
C4 C5 C9 C1 1.2(10)
C2 C1 C9 N2 178.5(6)
N1 C1 C9 N2 1.1(9)
C2 C1 C9 C5 -1.5(10)
N1 C1 C9 C5 -178.9(6)
C1 N1 C10 O1 5.2(11)
Pd1 N1 C10 O1 -175.6(6)
C1 N1 C10 C11 -172.0(6)
Pd1 N1 C10 C11 7.2(7)
C12 N3 C11 C10 146.7(6)
C14 N3 C11 C10 -90.2(6)
Pd1 N3 C11 C10 22.7(6)
O1 C10 C11 N3 162.0(6)
N1 C10 C11 N3 -20.6(8)
C14 N3 C12 C13 169.6(6)
C11 N3 C12 C13 -68.6(7)
Pd1 N3 C12 C13 51.3(7)
C12 N3 C14 C15 52.4(8)
C11 N3 C14 C15 -71.5(7)
Pd1 N3 C14 C15 175.2(5)
Pd1 O2 C16 O3 -14.9(9)
Pd1 O2 C16 C17 163.6(4)
